data_4082501
loop_
_publ_author_name
'Lister, Julia M.'
'Carreira, Monica'
'Haddow, Mairi F.'
'Hamilton, Alex'
'McMullin, Claire L.'
'Orpen, A. Guy'
'Pringle, Paul G.'
'Stennett, Tom E.'

_publ_section_title
;
 Unexpectedly High Barriers to M--P Rotation in Tertiary Phobane
 Complexes: PhobPR Behavior That Is Commensurate withtBu2PR
;
_journal_issue 3
_journal_name_full Organometallics
_journal_page_first 702
_journal_paper_doi 10.1021/om400980e
_journal_volume 33
_journal_year 2014
_chemical_formula_moiety 'C24 H46 Cl2 P2 Pd'
_chemical_formula_sum 'C24 H46 Cl2 P2 Pd'
_chemical_formula_weight 573.85
_chemical_name_systematic
; 
 ? 
;
_space_group_IT_number 14
_symmetry_cell_setting monoclinic
_symmetry_space_group_name_Hall '-P 2ybc'
_symmetry_space_group_name_H-M 'P 1 21/c 1'
_atom_sites_solution_hydrogens geom
_atom_sites_solution_primary direct
_atom_sites_solution_secondary difmap
_audit_creation_method SHELXL-97
_cell_angle_alpha 90.00
_cell_angle_beta 93.5110(10)
_cell_angle_gamma 90.00
_cell_formula_units_Z 4
_cell_length_a 10.0704(3)
_cell_length_b 17.3101(4)
_cell_length_c 15.4017(4)
_cell_measurement_reflns_used 9902
_cell_measurement_temperature 100(2)
_cell_measurement_theta_max 42.32
_cell_measurement_theta_min 2.65
_cell_volume 2679.78(12)
_computing_cell_refinement 'Apex II (Bruker, 2008)'
_computing_data_collection 'Apex II (Bruker, 2008)'
_computing_data_reduction 'SAINT V7.68A (Bruker, 2010)'
_computing_structure_refinement 'SHELXL-97 (Sheldrick, 2008)'
_computing_structure_solution 'SHELXS-97 (Sheldrick, 2008)'
_diffrn_ambient_temperature 100(2)
_diffrn_measured_fraction_theta_full 0.978
_diffrn_measured_fraction_theta_max 0.978
_diffrn_measurement_device_type 'Bruker Apex II kappa CCD area detector'
_diffrn_measurement_method 'phi and omega scans'
_diffrn_radiation_monochromator graphite
_diffrn_radiation_source 'fine-focus sealed tube'
_diffrn_radiation_type MoK\a
_diffrn_radiation_wavelength 0.71073
_diffrn_reflns_av_R_equivalents 0.0299
_diffrn_reflns_av_sigmaI/netI 0.0309
_diffrn_reflns_limit_h_max 15
_diffrn_reflns_limit_h_min -19
_diffrn_reflns_limit_k_max 32
_diffrn_reflns_limit_k_min -32
_diffrn_reflns_limit_l_max 29
_diffrn_reflns_limit_l_min -28
_diffrn_reflns_number 72832
_diffrn_reflns_theta_full 42.48
_diffrn_reflns_theta_max 42.48
_diffrn_reflns_theta_min 1.77
_exptl_absorpt_coefficient_mu 1.021
_exptl_absorpt_correction_T_max 0.7483
_exptl_absorpt_correction_T_min 0.6244
_exptl_absorpt_correction_type multi-scan
_exptl_absorpt_process_details SADABS-2008/1
_exptl_crystal_colour colourless
_exptl_crystal_density_diffrn 1.422
_exptl_crystal_density_method 'not measured'
_exptl_crystal_description plate
_exptl_crystal_F_000 1200
_exptl_crystal_size_max 0.46
_exptl_crystal_size_mid 0.34
_exptl_crystal_size_min 0.21
_refine_diff_density_max 3.499
_refine_diff_density_min -2.663
_refine_diff_density_rms 0.134
_refine_ls_extinction_method none
_refine_ls_goodness_of_fit_ref 1.151
_refine_ls_hydrogen_treatment constr
_refine_ls_matrix_type full
_refine_ls_number_parameters 279
_refine_ls_number_reflns 18812
_refine_ls_number_restraints 0
_refine_ls_restrained_S_all 1.151
_refine_ls_R_factor_all 0.0650
_refine_ls_R_factor_gt 0.0433
_refine_ls_shift/su_max 0.005
_refine_ls_shift/su_mean 0.000
_refine_ls_structure_factor_coef Fsqd
_refine_ls_weighting_details 'calc w=1/[\s^2^(Fo^2^)+(0.0299P)^2^+3.2069P] where P=(Fo^2^+2Fc^2^)/3'
_refine_ls_weighting_scheme calc
_refine_ls_wR_factor_gt 0.0933
_refine_ls_wR_factor_ref 0.1048
_reflns_number_gt 14421
_reflns_number_total 18812
_reflns_threshold_expression >2sigma(I)
_cod_data_source_file om400980e_si_002.cif
_cod_data_source_block 6b
_cod_original_sg_symbol_H-M 'P2(1)/c  '
_cod_database_code 4082501

loop_
_symmetry_equiv_pos_as_xyz
'x, y, z'
'-x, y+1/2, -z+1/2'
'-x, -y, -z'
'x, -y-1/2, z-1/2'

loop_
_atom_site_label
_atom_site_type_symbol
_atom_site_fract_x
_atom_site_fract_y
_atom_site_fract_z
_atom_site_U_iso_or_equiv
_atom_site_adp_type
_atom_site_occupancy
_atom_site_symmetry_multiplicity
_atom_site_calc_flag
_atom_site_refinement_flags
_atom_site_disorder_assembly
_atom_site_disorder_group
Pd1 Pd 0.744356(10) 0.820857(6) 0.012203(7) 0.01383(2) Uani 1 1 d . . .
P1 P 0.57151(4) 0.80499(2) -0.09328(2) 0.01537(6) Uani 1 1 d . . .
P2 P 0.93282(4) 0.83212(2) 0.10650(3) 0.01585(6) Uani 1 1 d . C .
Cl1 Cl 0.60093(3) 0.82628(2) 0.12312(2) 0.01880(6) Uani 1 1 d . . .
Cl2 Cl 0.88860(4) 0.81531(3) -0.09872(2) 0.02168(7) Uani 1 1 d . . .
C1 C 0.40576(14) 0.83560(9) -0.06206(10) 0.0182(2) Uani 1 1 d . . .
H1 H 0.3921 0.8165 -0.0020 0.022 Uiso 1 1 calc R . .
C2 C 0.42794(16) 0.92364(9) -0.05872(11) 0.0203(3) Uani 1 1 d . . .
H2A H 0.4728 0.9379 -0.0020 0.024 Uiso 1 1 calc R . .
H2B H 0.3409 0.9504 -0.0640 0.024 Uiso 1 1 calc R . .
C3 C 0.51461(17) 0.95033(9) -0.13371(11) 0.0206(3) Uani 1 1 d . . .
H3A H 0.4585 0.9795 -0.1774 0.025 Uiso 1 1 calc R . .
H3B H 0.5857 0.9853 -0.1100 0.025 Uiso 1 1 calc R . .
C4 C 0.57845(15) 0.87996(9) -0.17839(10) 0.0174(2) Uani 1 1 d . . .
H4 H 0.6742 0.8924 -0.1854 0.021 Uiso 1 1 calc R . .
C5 C 0.51409(17) 0.86056(10) -0.26861(10) 0.0211(3) Uani 1 1 d . . .
H5A H 0.5764 0.8265 -0.2980 0.025 Uiso 1 1 calc R . .
H5B H 0.5074 0.9092 -0.3023 0.025 Uiso 1 1 calc R . .
C6 C 0.37655(17) 0.82190(11) -0.27608(11) 0.0244(3) Uani 1 1 d . . .
H6A H 0.3380 0.8302 -0.3361 0.029 Uiso 1 1 calc R . .
H6B H 0.3897 0.7656 -0.2684 0.029 Uiso 1 1 calc R . .
C7 C 0.27355(17) 0.84808(12) -0.21305(11) 0.0246(3) Uani 1 1 d . . .
H7A H 0.2802 0.9049 -0.2065 0.030 Uiso 1 1 calc R . .
H7B H 0.1838 0.8364 -0.2396 0.030 Uiso 1 1 calc R . .
C8 C 0.28604(15) 0.81169(11) -0.12235(11) 0.0223(3) Uani 1 1 d . . .
H8A H 0.2889 0.7549 -0.1295 0.027 Uiso 1 1 calc R . .
H8B H 0.2042 0.8240 -0.0927 0.027 Uiso 1 1 calc R . .
C9 C 0.57454(19) 0.70791(10) -0.13860(11) 0.0240(3) Uani 1 1 d . . .
H9A H 0.4877 0.6975 -0.1700 0.029 Uiso 1 1 calc R . .
H9B H 0.6437 0.7057 -0.1815 0.029 Uiso 1 1 calc R . .
C10 C 0.6024(3) 0.64403(13) -0.07051(18) 0.0417(4) Uani 1 1 d . . .
H10 H 0.6869 0.6563 -0.0358 0.050 Uiso 1 1 calc R . .
C11 C 0.6191(3) 0.56718(13) -0.11782(18) 0.0417(4) Uani 1 1 d . . .
H11A H 0.6448 0.5269 -0.0754 0.063 Uiso 1 1 calc R . .
H11B H 0.6883 0.5725 -0.1594 0.063 Uiso 1 1 calc R . .
H11C H 0.5348 0.5530 -0.1489 0.063 Uiso 1 1 calc R . .
C12 C 0.4911(3) 0.63718(15) -0.00948(16) 0.0427(6) Uani 1 1 d . . .
H12A H 0.4069 0.6278 -0.0432 0.064 Uiso 1 1 calc R . .
H12B H 0.4845 0.6852 0.0237 0.064 Uiso 1 1 calc R . .
H12C H 0.5095 0.5941 0.0307 0.064 Uiso 1 1 calc R . .
C13 C 1.01968(15) 0.92320(9) 0.08375(11) 0.0199(2) Uani 1 1 d . . .
H13 H 1.0078 0.9336 0.0199 0.024 Uiso 1 1 calc R A 1
C14 C 0.93369(19) 0.98208(11) 0.13143(15) 0.0288(4) Uani 1 1 d . C .
H14A H 0.9909 1.0250 0.1541 0.035 Uiso 1 1 calc R . .
H14B H 0.8654 1.0041 0.0895 0.035 Uiso 1 1 calc R . .
C15 C 0.86460(17) 0.94445(10) 0.20739(12) 0.0225(3) Uani 1 1 d . . .
H15A H 0.7669 0.9467 0.1955 0.027 Uiso 1 1 calc R C .
H15B H 0.8871 0.9737 0.2615 0.027 Uiso 1 1 calc R . .
C16 C 0.90848(15) 0.85943(9) 0.21987(10) 0.0188(2) Uani 1 1 d . C .
H16 H 0.8321 0.8291 0.2407 0.023 Uiso 1 1 calc R B 1
C17A C 1.02803(18) 0.85004(11) 0.28594(11) 0.0242(3) Uani 0.752(6) 1 d P C 1
H17A H 1.0618 0.7966 0.2814 0.029 Uiso 0.752(6) 1 calc PR C 1
H17B H 0.9960 0.8562 0.3450 0.029 Uiso 0.752(6) 1 calc PR C 1
C18A C 1.1454(3) 0.9058(2) 0.27694(18) 0.0280(6) Uani 0.752(6) 1 d P C 1
H18A H 1.1106 0.9593 0.2746 0.034 Uiso 0.752(6) 1 calc PR C 1
H18B H 1.2063 0.9015 0.3297 0.034 Uiso 0.752(6) 1 calc PR C 1
C19A C 1.2254(2) 0.89209(15) 0.19691(18) 0.0274(5) Uani 0.752(6) 1 d P C 1
H19A H 1.2331 0.8356 0.1881 0.033 Uiso 0.752(6) 1 calc PR C 1
H19B H 1.3164 0.9124 0.2096 0.033 Uiso 0.752(6) 1 calc PR C 1
C20A C 1.16869(17) 0.92851(12) 0.11063(13) 0.0263(3) Uani 0.752(6) 1 d P C 1
H20A H 1.1923 0.9840 0.1125 0.032 Uiso 0.752(6) 1 calc PR C 1
H20B H 1.2172 0.9052 0.0632 0.032 Uiso 0.752(6) 1 calc PR C 1
C17B C 1.02803(18) 0.85004(11) 0.28594(11) 0.0242(3) Uani 0.248(6) 1 d P C 2
H17C H 1.0084 0.8804 0.3381 0.029 Uiso 0.248(6) 1 calc PR C 2
H17D H 1.0309 0.7951 0.3038 0.029 Uiso 0.248(6) 1 calc PR C 2
C18B C 1.1680(7) 0.8720(5) 0.2625(5) 0.0236(14) Uani 0.248(6) 1 d P C 2
H18C H 1.2243 0.8752 0.3174 0.028 Uiso 0.248(6) 1 calc PR C 2
H18D H 1.2030 0.8289 0.2283 0.028 Uiso 0.248(6) 1 calc PR C 2
C19B C 1.1874(7) 0.9451(5) 0.2128(5) 0.0273(16) Uani 0.248(6) 1 d P C 2
H19C H 1.2778 0.9657 0.2272 0.033 Uiso 0.248(6) 1 calc PR C 2
H19D H 1.1220 0.9843 0.2294 0.033 Uiso 0.248(6) 1 calc PR C 2
C20B C 1.16869(17) 0.92851(12) 0.11063(13) 0.0263(3) Uani 0.248(6) 1 d P C 2
H20C H 1.2097 0.9706 0.0780 0.032 Uiso 0.248(6) 1 calc PR C 2
H20D H 1.2133 0.8795 0.0967 0.032 Uiso 0.248(6) 1 calc PR C 2
C21 C 1.04297(16) 0.74882(9) 0.09574(11) 0.0208(3) Uani 1 1 d . . .
H21A H 1.1022 0.7591 0.0480 0.025 Uiso 1 1 calc R C .
H21B H 1.0997 0.7433 0.1502 0.025 Uiso 1 1 calc R . .
C22 C 0.96921(19) 0.67211(10) 0.07704(12) 0.0244(3) Uani 1 1 d . C .
H22 H 0.9104 0.6789 0.0229 0.029 Uiso 1 1 calc R . .
C23 C 1.0689(2) 0.60812(13) 0.06072(16) 0.0358(4) Uani 1 1 d . . .
H23A H 1.1266 0.5998 0.1134 0.054 Uiso 1 1 calc R C .
H23B H 1.1232 0.6232 0.0128 0.054 Uiso 1 1 calc R . .
H23C H 1.0210 0.5603 0.0454 0.054 Uiso 1 1 calc R . .
C24 C 0.8819(2) 0.65016(12) 0.15048(17) 0.0346(4) Uani 1 1 d . . .
H24A H 0.8408 0.5997 0.1381 0.052 Uiso 1 1 calc R C .
H24B H 0.8122 0.6892 0.1553 0.052 Uiso 1 1 calc R . .
H24C H 0.9365 0.6474 0.2053 0.052 Uiso 1 1 calc R . .

loop_
_atom_site_aniso_label
_atom_site_aniso_U_11
_atom_site_aniso_U_22
_atom_site_aniso_U_33
_atom_site_aniso_U_23
_atom_site_aniso_U_13
_atom_site_aniso_U_12
Pd1 0.01142(4) 0.01717(4) 0.01287(4) 0.00198(3) 0.00054(3) 0.00069(3)
P1 0.01349(13) 0.01943(15) 0.01311(14) 0.00021(11) 0.00019(11) 0.00016(11)
P2 0.01294(13) 0.01795(15) 0.01641(15) 0.00100(12) -0.00107(11) 0.00130(11)
Cl1 0.01418(12) 0.02907(17) 0.01330(12) 0.00225(11) 0.00205(10) -0.00155(11)
Cl2 0.01378(12) 0.0355(2) 0.01604(14) 0.00137(13) 0.00332(10) 0.00413(12)
C1 0.0140(5) 0.0241(6) 0.0165(5) -0.0014(5) 0.0014(4) -0.0005(4)
C2 0.0205(6) 0.0209(6) 0.0194(6) -0.0042(5) 0.0009(5) 0.0035(5)
C3 0.0234(6) 0.0177(6) 0.0207(6) -0.0026(5) 0.0010(5) 0.0008(5)
C4 0.0165(5) 0.0194(6) 0.0162(5) 0.0004(4) 0.0002(4) 0.0003(4)
C5 0.0226(6) 0.0258(7) 0.0149(6) -0.0006(5) -0.0003(5) 0.0015(5)
C6 0.0223(6) 0.0321(8) 0.0183(6) -0.0059(6) -0.0021(5) -0.0001(6)
C7 0.0181(6) 0.0348(9) 0.0203(7) -0.0038(6) -0.0036(5) 0.0002(6)
C8 0.0147(5) 0.0310(8) 0.0210(6) -0.0026(6) -0.0002(5) -0.0029(5)
C9 0.0311(8) 0.0207(7) 0.0210(7) -0.0032(5) 0.0084(6) -0.0007(6)
C10 0.0555(10) 0.0214(6) 0.0501(10) 0.0019(6) 0.0192(8) 0.0022(6)
C11 0.0555(10) 0.0214(6) 0.0501(10) 0.0019(6) 0.0192(8) 0.0022(6)
C12 0.0663(17) 0.0343(11) 0.0295(10) 0.0055(8) 0.0189(10) 0.0001(10)
C13 0.0168(5) 0.0201(6) 0.0229(6) 0.0040(5) 0.0025(5) -0.0002(5)
C14 0.0267(8) 0.0195(7) 0.0415(10) 0.0057(7) 0.0127(7) 0.0043(6)
C15 0.0204(6) 0.0230(7) 0.0243(7) -0.0030(5) 0.0032(5) 0.0018(5)
C16 0.0178(5) 0.0220(6) 0.0165(6) 0.0004(5) 0.0011(4) -0.0017(5)
C17A 0.0262(7) 0.0280(8) 0.0177(6) 0.0037(5) -0.0039(5) -0.0035(6)
C18A 0.0246(10) 0.0312(14) 0.0272(11) 0.0016(10) -0.0072(8) -0.0056(10)
C19A 0.0169(8) 0.0285(11) 0.0361(13) 0.0030(9) -0.0047(8) -0.0014(7)
C20A 0.0172(6) 0.0321(8) 0.0297(8) 0.0058(7) 0.0024(6) -0.0054(6)
C17B 0.0262(7) 0.0280(8) 0.0177(6) 0.0037(5) -0.0039(5) -0.0035(6)
C18B 0.021(3) 0.021(3) 0.028(3) -0.001(3) -0.006(2) 0.001(2)
C19B 0.022(3) 0.026(3) 0.034(4) -0.001(3) -0.001(3) -0.008(2)
C20B 0.0172(6) 0.0321(8) 0.0297(8) 0.0058(7) 0.0024(6) -0.0054(6)
C21 0.0187(6) 0.0203(6) 0.0232(7) 0.0008(5) -0.0015(5) 0.0032(5)
C22 0.0264(7) 0.0202(7) 0.0258(7) -0.0017(5) -0.0047(6) 0.0026(5)
C23 0.0401(11) 0.0262(8) 0.0403(11) -0.0087(8) -0.0052(9) 0.0093(8)
C24 0.0340(10) 0.0246(8) 0.0455(12) 0.0057(8) 0.0052(9) -0.0032(7)

loop_
_atom_type_symbol
_atom_type_description
_atom_type_scat_dispersion_real
_atom_type_scat_dispersion_imag
_atom_type_scat_source
C C 0.0033 0.0016 'International Tables Vol C Tables 4.2.6.8 and 6.1.1.4'
H H 0.0000 0.0000 'International Tables Vol C Tables 4.2.6.8 and 6.1.1.4'
P P 0.1023 0.0942 'International Tables Vol C Tables 4.2.6.8 and 6.1.1.4'
Cl Cl 0.1484 0.1585 'International Tables Vol C Tables 4.2.6.8 and 6.1.1.4'
Pd Pd -0.9988 1.0072 'International Tables Vol C Tables 4.2.6.8 and 6.1.1.4'

loop_
_geom_angle_atom_site_label_1
_geom_angle_atom_site_label_2
_geom_angle_atom_site_label_3
_geom_angle
Cl1 Pd1 Cl2 179.843(16)
Cl1 Pd1 P1 92.660(14)
Cl2 Pd1 P1 87.484(14)
Cl1 Pd1 P2 93.335(14)
Cl2 Pd1 P2 86.519(14)
P1 Pd1 P2 173.760(14)
C9 P1 C1 113.71(8)
C9 P1 C4 111.95(8)
C1 P1 C4 93.29(7)
C9 P1 Pd1 110.35(7)
C1 P1 Pd1 115.81(5)
C4 P1 Pd1 110.70(5)
C21 P2 C16 113.86(8)
C21 P2 C13 110.99(7)
C16 P2 C13 93.03(7)
C21 P2 Pd1 110.65(6)
C16 P2 Pd1 117.59(5)
C13 P2 Pd1 109.32(5)
C8 C1 C2 113.22(14)
C8 C1 P1 117.10(11)
C2 C1 P1 99.28(10)
C8 C1 H1 108.9
C2 C1 H1 108.9
P1 C1 H1 108.9
C1 C2 C3 110.79(12)
C1 C2 H2A 109.5
C3 C2 H2A 109.5
C1 C2 H2B 109.5
C3 C2 H2B 109.5
H2A C2 H2B 108.1
C4 C3 C2 111.13(13)
C4 C3 H3A 109.4
C2 C3 H3A 109.4
C4 C3 H3B 109.4
C2 C3 H3B 109.4
H3A C3 H3B 108.0
C5 C4 C3 114.12(13)
C5 C4 P1 117.15(11)
C3 C4 P1 101.61(10)
C5 C4 H4 107.8
C3 C4 H4 107.8
P1 C4 H4 107.8
C4 C5 C6 119.48(14)
C4 C5 H5A 107.4
C6 C5 H5A 107.4
C4 C5 H5B 107.4
C6 C5 H5B 107.4
H5A C5 H5B 107.0
C7 C6 C5 117.78(14)
C7 C6 H6A 107.9
C5 C6 H6A 107.9
C7 C6 H6B 107.9
C5 C6 H6B 107.9
H6A C6 H6B 107.2
C8 C7 C6 115.82(15)
C8 C7 H7A 108.3
C6 C7 H7A 108.3
C8 C7 H7B 108.3
C6 C7 H7B 108.3
H7A C7 H7B 107.4
C7 C8 C1 117.35(14)
C7 C8 H8A 108.0
C1 C8 H8A 108.0
C7 C8 H8B 108.0
C1 C8 H8B 108.0
H8A C8 H8B 107.2
C10 C9 P1 114.14(14)
C10 C9 H9A 108.7
P1 C9 H9A 108.7
C10 C9 H9B 108.7
P1 C9 H9B 108.7
H9A C9 H9B 107.6
C12 C10 C11 109.6(2)
C12 C10 C9 111.7(2)
C11 C10 C9 108.7(2)
C12 C10 H10 108.9
C11 C10 H10 108.9
C9 C10 H10 108.9
C10 C11 H11A 109.5
C10 C11 H11B 109.5
H11A C11 H11B 109.5
C10 C11 H11C 109.5
H11A C11 H11C 109.5
H11B C11 H11C 109.5
C10 C12 H12A 109.5
C10 C12 H12B 109.5
H12A C12 H12B 109.5
C10 C12 H12C 109.5
H12A C12 H12C 109.5
H12B C12 H12C 109.5
C20A C13 C14 113.45(16)
C20A C13 P2 117.81(12)
C14 C13 P2 100.75(11)
C20A C13 H13 108.1
C14 C13 H13 108.1
P2 C13 H13 108.1
C15 C14 C13 111.88(14)
C15 C14 H14A 109.2
C13 C14 H14A 109.2
C15 C14 H14B 109.2
C13 C14 H14B 109.2
H14A C14 H14B 107.9
C14 C15 C16 110.97(13)
C14 C15 H15A 109.4
C16 C15 H15A 109.4
C14 C15 H15B 109.4
C16 C15 H15B 109.4
H15A C15 H15B 108.0
C17A C16 C15 112.94(14)
C17A C16 P2 117.18(12)
C15 C16 P2 100.39(11)
C17A C16 H16 108.6
C15 C16 H16 108.6
P2 C16 H16 108.6
C16 C17A C18A 116.67(16)
C16 C17A H17A 108.1
C18A C17A H17A 108.1
C16 C17A H17B 108.1
C18A C17A H17B 108.1
H17A C17A H17B 107.3
C19A C18A C17A 114.8(2)
C19A C18A H18A 108.6
C17A C18A H18A 108.6
C19A C18A H18B 108.6
C17A C18A H18B 108.6
H18A C18A H18B 107.5
C18A C19A C20A 116.3(2)
C18A C19A H19A 108.2
C20A C19A H19A 108.2
C18A C19A H19B 108.2
C20A C19A H19B 108.2
H19A C19A H19B 107.4
C13 C20A C19A 120.68(15)
C13 C20A H20A 107.2
C19A C20A H20A 107.2
C13 C20A H20B 107.2
C19A C20A H20B 107.2
H20A C20A H20B 106.8
C19B C18B H18C 107.6
C19B C18B H18D 107.6
H18C C18B H18D 107.0
C18B C19B H19C 109.7
C18B C19B H19D 109.7
H19C C19B H19D 108.2
C22 C21 P2 114.05(11)
C22 C21 H21A 108.7
P2 C21 H21A 108.7
C22 C21 H21B 108.7
P2 C21 H21B 108.7
H21A C21 H21B 107.6
C24 C22 C23 110.90(17)
C24 C22 C21 111.72(16)
C23 C22 C21 109.99(16)
C24 C22 H22 108.0
C23 C22 H22 108.0
C21 C22 H22 108.0
C22 C23 H23A 109.5
C22 C23 H23B 109.5
H23A C23 H23B 109.5
C22 C23 H23C 109.5
H23A C23 H23C 109.5
H23B C23 H23C 109.5
C22 C24 H24A 109.5
C22 C24 H24B 109.5
H24A C24 H24B 109.5
C22 C24 H24C 109.5
H24A C24 H24C 109.5
H24B C24 H24C 109.5

loop_
_geom_bond_atom_site_label_1
_geom_bond_atom_site_label_2
_geom_bond_distance
Pd1 Cl1 2.3055(4)
Pd1 Cl2 2.3112(4)
Pd1 P1 2.3234(4)
Pd1 P2 2.3263(4)
P1 C9 1.8207(17)
P1 C1 1.8429(15)
P1 C4 1.8489(16)
P2 C21 1.8330(16)
P2 C16 1.8398(16)
P2 C13 1.8469(16)
C1 C8 1.533(2)
C1 C2 1.541(2)
C1 H1 1.0000
C2 C3 1.560(2)
C2 H2A 0.9900
C2 H2B 0.9900
C3 C4 1.557(2)
C3 H3A 0.9900
C3 H3B 0.9900
C4 C5 1.534(2)
C4 H4 1.0000
C5 C6 1.536(2)
C5 H5A 0.9900
C5 H5B 0.9900
C6 C7 1.532(2)
C6 H6A 0.9900
C6 H6B 0.9900
C7 C8 1.531(3)
C7 H7A 0.9900
C7 H7B 0.9900
C8 H8A 0.9900
C8 H8B 0.9900
C9 C10 1.538(3)
C9 H9A 0.9900
C9 H9B 0.9900
C10 C12 1.511(3)
C10 C11 1.531(3)
C10 H10 1.0000
C11 H11A 0.9800
C11 H11B 0.9800
C11 H11C 0.9800
C12 H12A 0.9800
C12 H12B 0.9800
C12 H12C 0.9800
C13 C20A 1.535(2)
C13 C14 1.551(2)
C13 H13 1.0000
C14 C15 1.542(3)
C14 H14A 0.9900
C14 H14B 0.9900
C15 C16 1.545(2)
C15 H15A 0.9900
C15 H15B 0.9900
C16 C17A 1.537(2)
C16 H16 1.0000
C17A C18A 1.539(3)
C17A H17A 0.9900
C17A H17B 0.9900
C18A C19A 1.532(4)
C18A H18A 0.9900
C18A H18B 0.9900
C19A C20A 1.548(3)
C19A H19A 0.9900
C19A H19B 0.9900
C20A H20A 0.9900
C20A H20B 0.9900
C18B C19B 1.498(11)
C18B H18C 0.9900
C18B H18D 0.9900
C19B H19C 0.9900
C19B H19D 0.9900
C21 C22 1.540(2)
C21 H21A 0.9900
C21 H21B 0.9900
C22 C24 1.523(3)
C22 C23 1.526(3)
C22 H22 1.0000
C23 H23A 0.9800
C23 H23B 0.9800
C23 H23C 0.9800
C24 H24A 0.9800
C24 H24B 0.9800
C24 H24C 0.9800

loop_
_geom_torsion_atom_site_label_1
_geom_torsion_atom_site_label_2
_geom_torsion_atom_site_label_3
_geom_torsion_atom_site_label_4
_geom_torsion
Cl1 Pd1 P1 C9 -110.73(6)
Cl2 Pd1 P1 C9 69.21(6)
Cl1 Pd1 P1 C1 20.24(6)
Cl2 Pd1 P1 C1 -159.82(6)
Cl1 Pd1 P1 C4 124.77(5)
Cl2 Pd1 P1 C4 -55.29(5)
Cl1 Pd1 P2 C21 121.53(6)
Cl2 Pd1 P2 C21 -58.41(6)
Cl1 Pd1 P2 C16 -11.67(6)
Cl2 Pd1 P2 C16 168.39(6)
Cl1 Pd1 P2 C13 -115.93(6)
Cl2 Pd1 P2 C13 64.13(6)
C9 P1 C1 C8 -38.98(15)
C4 P1 C1 C8 76.75(13)
Pd1 P1 C1 C8 -168.34(11)
C9 P1 C1 C2 -161.15(10)
C4 P1 C1 C2 -45.42(11)
Pd1 P1 C1 C2 69.49(10)
C8 C1 C2 C3 -86.43(16)
P1 C1 C2 C3 38.49(14)
C1 C2 C3 C4 -11.85(18)
C2 C3 C4 C5 105.96(15)
C2 C3 C4 P1 -21.08(15)
C9 P1 C4 C5 31.48(14)
C1 P1 C4 C5 -85.74(12)
Pd1 P1 C4 C5 155.06(10)
C9 P1 C4 C3 156.52(11)
C1 P1 C4 C3 39.30(11)
Pd1 P1 C4 C3 -79.90(10)
C3 C4 C5 C6 -73.77(19)
P1 C4 C5 C6 44.74(19)
C4 C5 C6 C7 38.4(2)
C5 C6 C7 C8 -81.7(2)
C6 C7 C8 C1 69.9(2)
C2 C1 C8 C7 47.2(2)
P1 C1 C8 C7 -67.39(19)
C1 P1 C9 C10 -89.63(17)
C4 P1 C9 C10 166.22(15)
Pd1 P1 C9 C10 42.44(17)
P1 C9 C10 C12 65.8(3)
P1 C9 C10 C11 -173.17(17)
C21 P2 C13 C20A -34.24(16)
C16 P2 C13 C20A 82.77(14)
Pd1 P2 C13 C20A -156.57(12)
C21 P2 C13 C14 -158.16(12)
C16 P2 C13 C14 -41.16(13)
Pd1 P2 C13 C14 79.51(12)
C20A C13 C14 C15 -100.26(18)
P2 C13 C14 C15 26.61(18)
C13 C14 C15 C16 4.4(2)
C14 C15 C16 C17A 92.40(18)
C14 C15 C16 P2 -33.18(16)
C21 P2 C16 C17A 35.53(15)
C13 P2 C16 C17A -79.02(13)
Pd1 P2 C16 C17A 167.30(10)
C21 P2 C16 C15 158.18(10)
C13 P2 C16 C15 43.63(11)
Pd1 P2 C16 C15 -70.05(10)
C15 C16 C17A C18A -46.3(2)
P2 C16 C17A C18A 69.6(2)
C16 C17A C18A C19A -70.2(3)
C17A C18A C19A C20A 83.1(3)
C14 C13 C20A C19A 78.7(2)
P2 C13 C20A C19A -38.6(2)
C18A C19A C20A C13 -44.1(3)
C16 P2 C21 C22 99.89(13)
C13 P2 C21 C22 -156.73(12)
Pd1 P2 C21 C22 -35.17(14)
P2 C21 C22 C24 -61.73(18)
P2 C21 C22 C23 174.65(14)
